data_7063276
loop_
_publ_author_name
'Elghoul, Amal'
'Hajlaoui, Fadhel'
'Karoui, Karim'
'Allain, Magali'
'Mercier, Nicolas'
'Kozma, Erika'
'Botta, Chiara'
'Zouari, Nabil'

_publ_section_title
;
 Crystal structure, semiconducting and photoluminescence (PL) properties
 of hybrid tin perovskite-like materials: [Cl--(CH2)2--NH3]2SnCl6 and
 [Cl--(CH2)2--NH3]2SnBr5.65Cl0.35
;
_journal_issue 27
_journal_name_full 'New Journal of Chemistry'
_journal_page_first 12235
_journal_page_last 12245
_journal_paper_doi 10.1039/D4NJ01858C
_journal_volume 48
_journal_year 2024
_chemical_formula_moiety '2(C2 H7 Cl N), Br6 Sn'
_chemical_formula_sum 'C4 H14 Br6 Cl2 N2 Sn'
_chemical_formula_weight 759.22
_space_group_IT_number 11
_space_group_name_Hall '-P 2yb'
_space_group_name_H-M_alt 'P 1 21/m 1'
_symmetry_cell_setting monoclinic
_symmetry_Int_Tables_number 11
_symmetry_space_group_name_Hall '-P 2yb'
_symmetry_space_group_name_H-M 'P 1 21/m 1'
_atom_sites_solution_hydrogens geom
_atom_sites_solution_primary dual
_atom_sites_solution_secondary difmap
_audit_creation_date 2024-05-24T12:00:53-00:00
_audit_creation_method 'WinGX routine CIF_UPDATE'
_audit_update_record
;
2024-05-27 deposited with the CCDC.	2024-06-11 downloaded from the CCDC.
;
_cell_angle_alpha 90
_cell_angle_beta 109.176(3)
_cell_angle_gamma 90
_cell_formula_units_Z 2
_cell_length_a 10.3622(3)
_cell_length_b 7.4473(2)
_cell_length_c 12.3099(3)
_cell_measurement_reflns_used 8794
_cell_measurement_temperature 293.5(5)
_cell_measurement_theta_max 75.957
_cell_measurement_theta_min 3.704
_cell_volume 897.25(4)
_computing_cell_refinement 'CrysAlisPro 1.171.42.102a (Rigaku OD, 2023)'
_computing_data_collection 'CrysAlisPro 1.171.42.102a (Rigaku OD, 2023)'
_computing_data_reduction 'CrysAlisPro 1.171.42.102a (Rigaku OD, 2023)'
_computing_molecular_graphics 'DIAMOND 3.2k (Crystal Impact GbR, 2014)'
_computing_publication_material 'WinGX publication routines (Farrugia, V2021)'
_computing_structure_refinement 'SHELXL-2019/3 (Sheldrick, 2019)'
_computing_structure_solution 'SHELXT-2018/2 (Sheldrick, 2018)'
_diffrn_ambient_temperature 293.5(5)
_diffrn_detector_area_resol_mean 5.199
_diffrn_measured_fraction_theta_full 0.987
_diffrn_measured_fraction_theta_max 0.987
_diffrn_measurement_device_type 'SuperNova, Single source at offset, AtlasS2'
_diffrn_measurement_method '\w scans'
_diffrn_radiation_monochromator mirror
_diffrn_radiation_type CuK\a
_diffrn_radiation_wavelength 1.54184
_diffrn_reflns_av_R_equivalents 0.1017
_diffrn_reflns_av_unetI/netI 0.0429
_diffrn_reflns_Laue_measured_fraction_full 0.987
_diffrn_reflns_Laue_measured_fraction_max 0.987
_diffrn_reflns_limit_h_max 12
_diffrn_reflns_limit_h_min -12
_diffrn_reflns_limit_k_max 9
_diffrn_reflns_limit_k_min -9
_diffrn_reflns_limit_l_max 15
_diffrn_reflns_limit_l_min -15
_diffrn_reflns_number 13838
_diffrn_reflns_point_group_measured_fraction_full 0.987
_diffrn_reflns_point_group_measured_fraction_max 0.987
_diffrn_reflns_theta_full 76.131
_diffrn_reflns_theta_max 76.131
_diffrn_reflns_theta_min 4.857
_exptl_absorpt_coefficient_mu 29.556
_exptl_absorpt_correction_T_max 1
_exptl_absorpt_correction_T_min 0.31283
_exptl_absorpt_correction_type multi-scan
_exptl_absorpt_process_details
;
        CrysAlisPro 1.171.42.102a (Rigaku Oxford Diffraction, 2023)
        Empirical absorption correction using spherical harmonics,
        implemented in SCALE3 ABSPACK scaling algorithm.
;
_exptl_crystal_colour colorless
_exptl_crystal_density_diffrn 2.81
_exptl_crystal_description prism
_exptl_crystal_F_000 692
_exptl_crystal_size_max 0.257
_exptl_crystal_size_mid 0.163
_exptl_crystal_size_min 0.099
_refine_diff_density_max 1.294
_refine_diff_density_min -1.248
_refine_diff_density_rms 0.21
_refine_ls_extinction_coef 0.00118(19)
_refine_ls_extinction_expression Fc^*^=kFc[1+0.001xFc^2^\l^3^/sin(2\q)]^-1/4^
_refine_ls_extinction_method 'SHELXL-2019/2 (Sheldrick 2019)'
_refine_ls_goodness_of_fit_ref 1.039
_refine_ls_hydrogen_treatment constr
_refine_ls_matrix_type full
_refine_ls_number_parameters 110
_refine_ls_number_reflns 1998
_refine_ls_number_restraints 13
_refine_ls_restrained_S_all 1.039
_refine_ls_R_factor_all 0.052
_refine_ls_R_factor_gt 0.0506
_refine_ls_shift/su_max 0
_refine_ls_shift/su_mean 0
_refine_ls_structure_factor_coef Fsqd
_refine_ls_weighting_details 'w=1/[\s^2^(Fo^2^)+(0.0874P)^2^+3.3413P] where P=(Fo^2^+2Fc^2^)/3'
_refine_ls_weighting_scheme calc
_refine_ls_wR_factor_gt 0.1404
_refine_ls_wR_factor_ref 0.1419
_reflns_Friedel_coverage 0
_reflns_number_gt 1878
_reflns_number_total 1998
_reflns_threshold_expression 'I > 2\s(I)'
_cod_data_source_file d4nj01858c2.cif
_cod_data_source_block nz-snbr6-293k
_cod_depositor_comments 'Adding full bibliography for 7063275--7063276.cif.'
_cod_original_sg_symbol_H-M 'P 21/m'
_cod_database_code 7063276
_shelx_shelxl_version_number 2019/3

loop_
_symmetry_equiv_pos_as_xyz
'x, y, z'
'-x, y+1/2, -z'
'-x, -y, -z'
'x, -y-1/2, z'

loop_
_atom_site_label
_atom_site_type_symbol
_atom_site_fract_x
_atom_site_fract_y
_atom_site_fract_z
_atom_site_U_iso_or_equiv
_atom_site_adp_type
_atom_site_occupancy
_atom_site_site_symmetry_order
_atom_site_calc_flag
_atom_site_refinement_flags_posn
_atom_site_refinement_flags_adp
_atom_site_refinement_flags_occupancy
_atom_site_disorder_assembly
_atom_site_disorder_group
C1 C 0.7881(19) 0.284(5) -0.0456(18) 0.080(11) Uani 0.5 1 d . . P A -1
H1A H 0.834593 0.188753 0.00581 0.095 Uiso 0.5 1 calc R U P A -1
H1B H 0.807537 0.394409 -0.000898 0.095 Uiso 0.5 1 calc R U P A -1
C2 C 0.864(4) 0.303(6) -0.142(3) 0.163(16) Uani 0.5 1 d . U P A -1
H2A H 0.821922 0.22287 -0.206482 0.196 Uiso 0.5 1 calc R U P A -1
H2B H 0.856479 0.425008 -0.171295 0.196 Uiso 0.5 1 calc R U P A -1
C3 C 0.8666(12) 0.75 0.5204(11) 0.063(3) Uani 1 2 d S T P B .
H3A H 0.89036 0.819589 0.463145 0.076 Uiso 0.5 1 calc R U P . .
H3B H 0.897225 0.627726 0.516945 0.076 Uiso 0.5 1 calc R U P . .
C4 C 0.9386(16) 0.824(2) 0.6340(15) 0.069(5) Uani 0.5 1 d D . P . .
H4A H 0.89591 0.934487 0.645751 0.083 Uiso 0.16(5) 1 calc R U P B 1
H4B H 1.033138 0.848472 0.641665 0.083 Uiso 0.16(5) 1 calc R U P B 1
H4C H 0.917121 0.950513 0.632948 0.083 Uiso 0.34(5) 1 calc R U P B 2
H4D H 1.035991 0.813842 0.647307 0.083 Uiso 0.34(5) 1 calc R U P B 2
N1 N 0.6369(9) 0.25 -0.0746(8) 0.057(2) Uani 1 2 d S T P . .
H1C H 0.604602 0.199179 -0.143762 0.068 Uiso 0.5 1 calc R U P A -1
H1D H 0.593827 0.353514 -0.074993 0.068 Uiso 0.5 1 calc R U P A -1
H1E H 0.623115 0.176984 -0.022272 0.068 Uiso 0.5 1 calc R U P A -1
N2 N 0.7203(9) 0.75 0.4922(8) 0.060(2) Uani 1 2 d S T P . .
H2C H 0.68282 0.685174 0.428933 0.089 Uiso 0.5 1 calc R U P B .
H2D H 0.689353 0.862221 0.480131 0.089 Uiso 0.5 1 calc R U P . .
H2E H 0.698289 0.702604 0.550158 0.089 Uiso 0.5 1 calc R U P . .
Br1 Br 0.39970(11) 0.25 0.07121(8) 0.0526(3) Uani 1 2 d S T P . .
Br2 Br 0.43939(8) 0.00512(10) 0.33588(7) 0.0529(3) Uani 1 1 d . . . . .
Br3 Br 0.71300(9) 0.49851(10) 0.21569(7) 0.0573(3) Uani 1 1 d . . . . .
Br4 Br 0.75394(10) 0.25 0.48427(8) 0.0460(3) Uani 1 2 d S T P . .
Cl1 Cl 1.0223(4) 0.25 -0.0809(5) 0.1085(15) Uani 1 2 d S T P . .
Cl2A Cl 0.929(5) 0.657(10) 0.737(5) 0.107(12) Uani 0.16(5) 1 d D U P B 1
Cl2B Cl 0.904(3) 0.726(8) 0.7496(19) 0.108(9) Uani 0.34(5) 1 d . U P B 2
Sn1 Sn 0.57904(5) 0.25 0.27649(4) 0.0309(2) Uani 1 2 d S T P . .

loop_
_atom_site_aniso_label
_atom_site_aniso_U_11
_atom_site_aniso_U_22
_atom_site_aniso_U_33
_atom_site_aniso_U_23
_atom_site_aniso_U_13
_atom_site_aniso_U_12
C1 0.071(9) 0.08(3) 0.083(10) -0.024(14) 0.023(8) 0.007(10)
C2 0.157(17) 0.152(19) 0.160(17) 0.008(10) 0.024(10) -0.004(10)
C3 0.059(6) 0.065(7) 0.070(7) 0 0.026(5) 0
C4 0.040(7) 0.072(10) 0.082(11) 0.014(9) 0.002(7) -0.012(6)
N1 0.059(5) 0.059(5) 0.052(5) 0 0.018(4) 0
N2 0.050(5) 0.070(6) 0.047(5) 0 0.001(4) 0
Br1 0.0576(6) 0.0629(7) 0.0306(5) 0 0.0053(4) 0
Br2 0.0582(5) 0.0499(5) 0.0509(4) 0.0061(3) 0.0183(3) -0.0115(3)
Br3 0.0687(5) 0.0456(5) 0.0620(5) 0.0107(3) 0.0273(4) -0.0136(3)
Br4 0.0476(5) 0.0471(6) 0.0367(5) 0 0.0050(4) 0
Cl1 0.0491(16) 0.128(4) 0.148(4) 0 0.032(2) 0
Cl2A 0.037(12) 0.18(3) 0.078(13) 0.079(17) -0.013(9) 0.002(13)
Cl2B 0.053(6) 0.18(2) 0.080(5) 0.066(12) 0.005(4) 0.010(13)
Sn1 0.0385(3) 0.0257(3) 0.0288(3) 0 0.0113(2) 0

loop_
_atom_type_symbol
_atom_type_description
_atom_type_scat_dispersion_real
_atom_type_scat_dispersion_imag
_atom_type_scat_source
C C 0.0181 0.0091 'International Tables Vol C Tables 4.2.6.8 and 6.1.1.4'
H H 0 0 'International Tables Vol C Tables 4.2.6.8 and 6.1.1.4'
N N 0.0311 0.018 'International Tables Vol C Tables 4.2.6.8 and 6.1.1.4'
Cl Cl 0.3639 0.7018 'International Tables Vol C Tables 4.2.6.8 and 6.1.1.4'
Sn Sn 0.0259 5.4591 'International Tables Vol C Tables 4.2.6.8 and 6.1.1.4'
Br Br -0.6763 1.2805 'International Tables Vol C Tables 4.2.6.8 and 6.1.1.4'

loop_
_geom_angle_atom_site_label_1
_geom_angle_atom_site_label_2
_geom_angle_atom_site_label_3
_geom_angle
_geom_angle_site_symmetry_1
_geom_angle_site_symmetry_3
_geom_angle_publ_flag
N1 C1 C2 123.5(19) . . ?
N1 C1 H1A 106.5 . . ?
C2 C1 H1A 106.5 . . ?
N1 C1 H1B 106.5 . . ?
C2 C1 H1B 106.5 . . ?
H1A C1 H1B 106.5 . . ?
Cl1 C2 C1 107(2) . . ?
Cl1 C2 H2A 110.3 . . ?
C1 C2 H2A 110.3 . . ?
Cl1 C2 H2B 110.3 . . ?
C1 C2 H2B 110.3 . . ?
H2A C2 H2B 108.5 . . ?
N2 C3 C4 113.5(11) . . ?
N2 C3 H3A 108.9 . . ?
C4 C3 H3A 108.9 . . ?
N2 C3 H3B 108.9 . . ?
C4 C3 H3B 108.9 . . ?
H3A C3 H3B 107.7 . . ?
N2 C3 H3A 108.9(5) . 4_575 ?
C4 C3 H3A 136.5(8) . 4_575 ?
H3A C3 H3A 64.6 . 4_575 ?
H3B C3 H3A 45.7 . 4_575 ?
N2 C3 H3B 108.87(9) . 4_575 ?
C4 C3 H3B 67.5(7) . 4_575 ?
H3A C3 H3B 45.7 . 4_575 ?
H3B C3 H3B 139.7 . 4_575 ?
H3A C3 H3B 107.7 4_575 4_575 ?
C3 C4 Cl2B 116.8(17) . . ?
C3 C4 Cl2A 107(3) . . ?
C3 C4 H4A 110.4 . . ?
Cl2A C4 H4A 110.4 . . ?
C3 C4 H4B 110.4 . . ?
Cl2A C4 H4B 110.4 . . ?
H4A C4 H4B 108.6 . . ?
C3 C4 H4C 108.1 . . ?
Cl2B C4 H4C 108.1 . . ?
C3 C4 H4D 108.1 . . ?
Cl2B C4 H4D 108.1 . . ?
H4C C4 H4D 107.3 . . ?
Cl2A C4 H3B 146(2) . 4_575 ?
H4A C4 H3B 86.2 . 4_575 ?
H4B C4 H3B 90.6 . 4_575 ?
C1 N1 H1C 109.5 . . ?
C1 N1 H1D 109.5 . . ?
H1C N1 H1D 109.5 . . ?
C1 N1 H1E 109.5 . . ?
H1C N1 H1E 109.5 . . ?
H1D N1 H1E 109.5 . . ?
C3 N2 H2C 109.5 . . ?
C3 N2 H2D 109.5 . . ?
H2C N2 H2D 109.5 . . ?
C3 N2 H2E 109.5 . . ?
H2C N2 H2E 109.5 . . ?
H2D N2 H2E 109.5 . . ?
C3 N2 H2C 109(2) . 4_575 ?
H2C N2 H2C 65.7 . 4_575 ?
H2D N2 H2C 46.7 . 4_575 ?
H2E N2 H2C 139.8 . 4_575 ?
C3 N2 H2D 109.5(4) . 4_575 ?
H2C N2 H2D 46.7 . 4_575 ?
H2D N2 H2D 139.8 . 4_575 ?
H2E N2 H2D 65.7 . 4_575 ?
H2C N2 H2D 109.5 4_575 4_575 ?
C3 N2 H2E 109.5(19) . 4_575 ?
H2C N2 H2E 139.8 . 4_575 ?
H2D N2 H2E 65.7 . 4_575 ?
H2E N2 H2E 46.7 . 4_575 ?
H2C N2 H2E 109.5 4_575 4_575 ?
H2D N2 H2E 109.5 4_575 4_575 ?
Cl2A Cl2A C4 46(3) 4_575 . ?
Cl2B Cl2B C4 65(2) 4_575 . ?
Br3 Sn1 Br3 92.22(4) . 4_565 ?
Br3 Sn1 Br2 178.64(3) . . ?
Br3 Sn1 Br2 88.87(3) 4_565 . ?
Br3 Sn1 Br2 88.87(3) . 4_565 ?
Br3 Sn1 Br2 178.64(3) 4_565 4_565 ?
Br2 Sn1 Br2 90.02(4) . 4_565 ?
Br3 Sn1 Br1 89.94(3) . . ?
Br3 Sn1 Br1 89.94(3) 4_565 . ?
Br2 Sn1 Br1 89.26(3) . . ?
Br2 Sn1 Br1 89.26(3) 4_565 . ?
Br3 Sn1 Br4 91.02(3) . . ?
Br3 Sn1 Br4 91.02(3) 4_565 . ?
Br2 Sn1 Br4 89.76(3) . . ?
Br2 Sn1 Br4 89.76(3) 4_565 . ?
Br1 Sn1 Br4 178.61(4) . . ?

loop_
_geom_bond_atom_site_label_1
_geom_bond_atom_site_label_2
_geom_bond_distance
_geom_bond_site_symmetry_2
_geom_bond_publ_flag
C1 N1 1.51(2) . ?
C1 C2 1.63(4) . ?
C1 H1A 0.97 . ?
C1 H1B 0.97 . ?
C2 Cl1 1.61(4) . ?
C2 H2A 0.97 . ?
C2 H2B 0.97 . ?
C3 N2 1.440(15) . ?
C3 C4 1.46(2) . ?
C3 H3A 0.97 . ?
C3 H3B 0.97 . ?
C3 H3A 0.97 4_575 ?
C3 H3B 0.97 4_575 ?
C4 Cl2B 1.74(3) . ?
C4 Cl2A 1.796(19) . ?
C4 H4A 0.97 . ?
C4 H4B 0.97 . ?
C4 H4C 0.97 . ?
C4 H4D 0.97 . ?
N1 H1C 0.89 . ?
N1 H1D 0.89 . ?
N1 H1E 0.89 . ?
N2 H2C 0.89 . ?
N2 H2D 0.89 . ?
N2 H2E 0.89 . ?
N2 H2C 0.89(9) 4_575 ?
N2 H2D 0.890(18) 4_575 ?
N2 H2E 0.89(8) 4_575 ?
Br1 Sn1 2.5988(10) . ?
Br2 Sn1 2.5786(8) . ?
Br3 Sn1 2.5680(8) . ?
Br4 Sn1 2.6042(10) . ?
Cl2A Cl2A 1.38(15) 4_575 ?
Cl2B Cl2B 0.36(12) 4_575 ?

loop_
_geom_torsion_atom_site_label_1
_geom_torsion_atom_site_label_2
_geom_torsion_atom_site_label_3
_geom_torsion_atom_site_label_4
_geom_torsion
_geom_torsion_site_symmetry_1
_geom_torsion_site_symmetry_2
_geom_torsion_site_symmetry_3
_geom_torsion_site_symmetry_4
_geom_torsion_publ_flag
N1 C1 C2 Cl1 -155(2) . . . . ?
N2 C3 C4 Cl2B 55(2) . . . . ?
N2 C3 C4 Cl2A 74(3) . . . . ?
C3 C4 Cl2A Cl2A -146(3) . . . 4_575 ?
C3 C4 Cl2B Cl2B -134.2(18) . . . 4_575 ?
